data_7104466
loop_
_publ_author_name
'Fisher, Matthew G'
'Gale, Philip A'
'Hiscock, Jennifer R'
'Hursthouse, Michael B'
'Light, Mark E'
'Schmidtchen, Franz P'
'Tong, Christine C'

_publ_section_title
;
 1,2,3-triazole-strapped calix[4]pyrrole: a new membrane transporter
 for chloride.
;
_journal_issue 21
_journal_name_full 'Chemical communications (Cambridge, England)'
_journal_page_first 3017
_journal_page_last 3019
_journal_paper_doi 10.1039/b904089g
_journal_volume 34
_journal_year 2009
_chemical_formula_sum 'C42 H63 N7 O2 S2'
_chemical_formula_weight 762.11
_chemical_name_systematic
;
?
;
_space_group_IT_number 2
_symmetry_cell_setting triclinic
_symmetry_space_group_name_Hall '-P 1'
_symmetry_space_group_name_H-M 'P -1'
_atom_sites_solution_hydrogens geom
_atom_sites_solution_primary direct
_atom_sites_solution_secondary difmap
_audit_creation_method SHELXL-97
_cell_angle_alpha 84.7310(10)
_cell_angle_beta 89.8080(10)
_cell_angle_gamma 76.5870(10)
_cell_formula_units_Z 2
_cell_length_a 10.5958(3)
_cell_length_b 11.3296(3)
_cell_length_c 17.7452(4)
_cell_measurement_reflns_used 24936
_cell_measurement_temperature 120(2)
_cell_measurement_theta_max 27.48
_cell_measurement_theta_min 2.91
_cell_volume 2063.03(9)
_computing_cell_refinement 'DENZO (Otwinowski & Minor, 1997) & COLLECT (Hooft, R.W.W., 1998)'
_computing_data_collection 'COLLECT (Hooft, R.W.W., 1998)'
_computing_data_reduction 'DENZO (Otwinowski & Minor, 1997) & COLLECT (Hooft, R.W.W., 1998)'
_computing_molecular_graphics 'CAMERON (Watkin, et al., 1993)'
_computing_publication_material 'WINGX (Farrugia, 1998)'
_computing_structure_refinement 'SHELXL-97 (Sheldrick, 2008)'
_computing_structure_solution 'SHELXS-97 (Sheldrick, 1997)'
_diffrn_ambient_temperature 120(2)
_diffrn_detector_area_resol_mean 9.091
_diffrn_measured_fraction_theta_full 0.992
_diffrn_measured_fraction_theta_max 0.992
_diffrn_measurement_device_type 'Bruker-Nonius CCD camera on \k-goniostat'
_diffrn_measurement_method '\f & \w scans to fill the asymmetric unit'
_diffrn_radiation_monochromator '10cm confocal mirrors'
_diffrn_radiation_source 'Bruker Nonius FR591 Rotating Anode'
_diffrn_radiation_type MoK\a
_diffrn_radiation_wavelength 0.71073
_diffrn_reflns_av_R_equivalents 0.0691
_diffrn_reflns_av_sigmaI/netI 0.0718
_diffrn_reflns_limit_h_max 13
_diffrn_reflns_limit_h_min -13
_diffrn_reflns_limit_k_max 14
_diffrn_reflns_limit_k_min -14
_diffrn_reflns_limit_l_max 23
_diffrn_reflns_limit_l_min -22
_diffrn_reflns_number 36159
_diffrn_reflns_theta_full 27.48
_diffrn_reflns_theta_max 27.48
_diffrn_reflns_theta_min 3.01
_diffrn_standards_number 0
_exptl_absorpt_coefficient_mu 0.173
_exptl_absorpt_correction_T_max 0.9931
_exptl_absorpt_correction_T_min 0.9498
_exptl_absorpt_correction_type multi-scan
_exptl_absorpt_process_details
;
SADABS V2.10 (Sheldrick, G.M., 2003)
;
_exptl_crystal_colour Colourless
_exptl_crystal_density_diffrn 1.227
_exptl_crystal_density_method 'not measured'
_exptl_crystal_description Fragment
_exptl_crystal_F_000 824
_exptl_crystal_size_max 0.3
_exptl_crystal_size_mid 0.2
_exptl_crystal_size_min 0.04
_refine_diff_density_max 4.558
_refine_diff_density_min -1.762
_refine_diff_density_rms 0.134
_refine_ls_extinction_method none
_refine_ls_goodness_of_fit_ref 2.012
_refine_ls_hydrogen_treatment constr
_refine_ls_matrix_type full
_refine_ls_number_parameters 462
_refine_ls_number_reflns 9378
_refine_ls_number_restraints 15
_refine_ls_restrained_S_all 2.030
_refine_ls_R_factor_all 0.1744
_refine_ls_R_factor_gt 0.1338
_refine_ls_shift/su_max 0.005
_refine_ls_shift/su_mean 0.000
_refine_ls_structure_factor_coef Fsqd
_refine_ls_weighting_details 'calc w=1/[\s^2^(Fo^2^)+(0.1084P)^2^+0.4852P] where P=(Fo^2^+2Fc^2^)/3'
_refine_ls_weighting_scheme calc
_refine_ls_wR_factor_gt 0.3323
_refine_ls_wR_factor_ref 0.3578
_reflns_number_gt 6691
_reflns_number_total 9378
_reflns_threshold_expression >2\s(I)
_cod_data_source_file b904089g.txt
_cod_data_source_block 2009sot0158
_cod_depositor_comments
;
The following automatic conversions were performed:
'_symmetry_cell_setting' value 'Triclinic' changed to 'triclinic'
according to '/home/saulius/struct/CIF-dictionaries/cif_core.dic'
dictionary named 'cif_core.dic' version 2.4.1 from 2010-06-29.

Automatic conversion script
Id: cif_fix_enum 1527 2010-12-29 10:47:43Z saulius 
;
_cod_original_sg_symbol_H-M P-1
_cod_database_code 7104466

loop_
_symmetry_equiv_pos_as_xyz
'x, y, z'
'-x, -y, -z'

loop_
_atom_site_label
_atom_site_type_symbol
_atom_site_fract_x
_atom_site_fract_y
_atom_site_fract_z
_atom_site_U_iso_or_equiv
_atom_site_adp_type
_atom_site_occupancy
_atom_site_symmetry_multiplicity
_atom_site_calc_flag
_atom_site_refinement_flags
_atom_site_disorder_assembly
_atom_site_disorder_group
N7A N 0.4045(10) 0.3650(9) 0.5253(6) 0.0403(7) Uani 0.348(5) 1 d PGD A 1
N6A N 0.3607(10) 0.4204(9) 0.5922(4) 0.0403(7) Uani 0.348(5) 1 d PG A 1
N5A N 0.2549(9) 0.5208(9) 0.5721(5) 0.0403(7) Uani 0.348(5) 1 d PG A 1
C32A C 0.2332(11) 0.5276(10) 0.4927(5) 0.0403(7) Uani 0.348(5) 1 d PGD A 1
C33A C 0.3256(12) 0.4313(11) 0.4638(4) 0.0403(7) Uani 0.348(5) 1 d PG A 1
H33A H 0.3334 0.4142 0.4124 0.048 Uiso 0.348(5) 1 calc PR A 1
C32B C 0.4037(5) 0.3595(6) 0.5277(4) 0.0403(7) Uani 0.652(5) 1 d PGD A 2
N6B N 0.3038(6) 0.3535(5) 0.5804(3) 0.0403(7) Uani 0.652(5) 1 d PG A 2
N5B N 0.1963(5) 0.4520(5) 0.5596(3) 0.0403(7) Uani 0.652(5) 1 d PG A 2
N7B N 0.2298(6) 0.5189(5) 0.4939(3) 0.0403(7) Uani 0.652(5) 1 d PGD A 2
C33B C 0.3580(6) 0.4617(6) 0.4742(3) 0.0403(7) Uani 0.652(5) 1 d PG A 2
H33B H 0.4049 0.4873 0.4326 0.048 Uiso 0.652(5) 1 calc PR A 2
N1 N 0.2295(4) 0.3611(4) 0.0824(2) 0.0177(8) Uani 1 1 d . . .
H901 H 0.2079 0.2955 0.1037 0.021 Uiso 1 1 calc R . .
N2 N 0.1073(4) 0.3342(3) 0.2491(2) 0.0193(8) Uani 1 1 d . . .
H902 H 0.1831 0.3473 0.2612 0.023 Uiso 1 1 calc R . .
N3 N 0.3511(4) 0.1001(3) 0.3007(2) 0.0180(8) Uani 1 1 d . . .
H903 H 0.3647 0.1738 0.3014 0.022 Uiso 1 1 calc R . .
N4 N 0.4752(4) 0.1227(3) 0.1322(2) 0.0173(8) Uani 1 1 d . . .
H904 H 0.3967 0.1129 0.1420 0.021 Uiso 1 1 calc R . .
C1 C 0.3257(4) 0.3603(4) 0.0296(2) 0.0169(9) Uani 1 1 d . . .
C2 C 0.3273(5) 0.4804(4) 0.0101(3) 0.0220(10) Uani 1 1 d . . .
H2 H 0.3831 0.5089 -0.0256 0.026 Uiso 1 1 calc R . .
C3 C 0.2313(5) 0.5543(4) 0.0523(3) 0.0221(10) Uani 1 1 d . . .
H3 H 0.2114 0.6407 0.0500 0.026 Uiso 1 1 calc R . .
C4 C 0.1722(5) 0.4780(4) 0.0972(3) 0.0198(10) Uani 1 1 d . . .
C5 C 0.0553(5) 0.5104(4) 0.1483(3) 0.0221(10) Uani 1 1 d . . .
C6 C -0.0620(5) 0.5765(5) 0.0973(3) 0.0297(12) Uani 1 1 d . . .
H6A H -0.0737 0.5249 0.0577 0.045 Uiso 1 1 calc R . .
H6B H -0.0464 0.6535 0.0738 0.045 Uiso 1 1 calc R . .
H6C H -0.1402 0.5932 0.1278 0.045 Uiso 1 1 calc R . .
C7 C 0.0264(5) 0.4004(4) 0.1916(3) 0.0203(10) Uani 1 1 d . . .
C8 C -0.0820(5) 0.3539(5) 0.1922(3) 0.0271(11) Uani 1 1 d . . .
H8 H -0.1555 0.3815 0.1592 0.033 Uiso 1 1 calc R . .
C9 C -0.0655(5) 0.2571(4) 0.2507(3) 0.0245(11) Uani 1 1 d . . .
H9 H -0.1262 0.2090 0.2639 0.029 Uiso 1 1 calc R . .
C10 C 0.0539(4) 0.2449(4) 0.2851(3) 0.0217(10) Uani 1 1 d . . .
C11 C 0.1216(5) 0.1580(5) 0.3500(3) 0.0227(10) Uani 1 1 d . . .
C12 C 0.1645(6) 0.2309(5) 0.4105(3) 0.0310(12) Uani 1 1 d . . .
H12A H 0.2304 0.2719 0.3895 0.047 Uiso 1 1 calc R . .
H12B H 0.2010 0.1752 0.4547 0.047 Uiso 1 1 calc R . .
H12C H 0.0894 0.2917 0.4257 0.047 Uiso 1 1 calc R . .
C13 C 0.0249(5) 0.0880(5) 0.3858(3) 0.0346(13) Uani 1 1 d . . .
H13A H -0.0501 0.1458 0.4039 0.052 Uiso 1 1 calc R . .
H13B H 0.0672 0.0317 0.4284 0.052 Uiso 1 1 calc R . .
H13C H -0.0040 0.0419 0.3479 0.052 Uiso 1 1 calc R . .
C14 C 0.2370(4) 0.0685(4) 0.3227(3) 0.0201(10) Uani 1 1 d . . .
C15 C 0.2551(5) -0.0532(5) 0.3135(3) 0.0250(11) Uani 1 1 d . . .
H15 H 0.1936 -0.1013 0.3243 0.030 Uiso 1 1 calc R . .
C16 C 0.3824(5) -0.0953(4) 0.2848(3) 0.0213(10) Uani 1 1 d . . .
H16 H 0.4197 -0.1759 0.2728 0.026 Uiso 1 1 calc R . .
C17 C 0.4411(4) 0.0013(4) 0.2776(3) 0.0179(9) Uani 1 1 d . . .
C18 C 0.5773(4) 0.0076(4) 0.2562(3) 0.0185(9) Uani 1 1 d . A .
C19 C 0.6596(5) -0.1221(5) 0.2507(3) 0.0253(11) Uani 1 1 d . . .
H19A H 0.6551 -0.1719 0.2984 0.038 Uiso 1 1 calc R . .
H19B H 0.7500 -0.1190 0.2412 0.038 Uiso 1 1 calc R . .
H19C H 0.6262 -0.1581 0.2091 0.038 Uiso 1 1 calc R . .
C20 C 0.5809(4) 0.0805(4) 0.1799(3) 0.0193(10) Uani 1 1 d . . .
C21 C 0.6844(4) 0.1143(5) 0.1452(3) 0.0225(10) Uani 1 1 d . . .
H21 H 0.7707 0.0975 0.1649 0.027 Uiso 1 1 calc R . .
C22 C 0.6390(4) 0.1791(5) 0.0743(3) 0.0219(10) Uani 1 1 d . . .
H22 H 0.6895 0.2142 0.0382 0.026 Uiso 1 1 calc R . .
C23 C 0.5086(4) 0.1822(4) 0.0670(3) 0.0173(9) Uani 1 1 d . . .
C24 C 0.4109(4) 0.2439(4) 0.0041(2) 0.0178(9) Uani 1 1 d . . .
C25 C 0.4845(5) 0.2764(5) -0.0667(3) 0.0237(11) Uani 1 1 d . . .
H25A H 0.4222 0.3190 -0.1065 0.036 Uiso 1 1 calc R . .
H25B H 0.5372 0.2017 -0.0846 0.036 Uiso 1 1 calc R . .
H25C H 0.5410 0.3294 -0.0540 0.036 Uiso 1 1 calc R . .
C26 C 0.3308(5) 0.1542(4) -0.0178(3) 0.0211(10) Uani 1 1 d . . .
H26A H 0.2819 0.1317 0.0260 0.032 Uiso 1 1 calc R . .
H26B H 0.3893 0.0809 -0.0340 0.032 Uiso 1 1 calc R . .
H26C H 0.2704 0.1931 -0.0594 0.032 Uiso 1 1 calc R . .
C27 C 0.0829(5) 0.5969(5) 0.2048(3) 0.0280(11) Uani 1 1 d . . .
H27A H 0.1621 0.5554 0.2347 0.034 Uiso 1 1 calc R . .
H27B H 0.1013 0.6698 0.1759 0.034 Uiso 1 1 calc R . .
C28 C -0.0269(6) 0.6388(5) 0.2599(3) 0.0362(13) Uani 1 1 d . . .
H28A H -0.0955 0.7028 0.2326 0.043 Uiso 1 1 calc R . .
H28B H -0.0654 0.5690 0.2759 0.043 Uiso 1 1 calc R . .
C29 C 0.0144(6) 0.6888(6) 0.3304(3) 0.0378(13) Uani 1 1 d . . .
H29A H 0.0627 0.7521 0.3156 0.045 Uiso 1 1 calc R . .
H29B H -0.0632 0.7265 0.3585 0.045 Uiso 1 1 calc R . .
C30 C 0.0998(7) 0.5858(7) 0.3804(4) 0.0527(18) Uani 1 1 d . A .
H30A H 0.0537 0.5192 0.3894 0.063 Uiso 1 1 calc R . .
H30B H 0.1798 0.5536 0.3528 0.063 Uiso 1 1 calc R . .
C31 C 0.1376(6) 0.6190(6) 0.4553(3) 0.0452(16) Uani 1 1 d D . .
H31A H 0.1695 0.6946 0.4475 0.054 Uiso 1 1 calc R A 1
H31B H 0.0600 0.6357 0.4874 0.054 Uiso 1 1 calc R A 1
C34 C 0.5190(6) 0.2688(5) 0.5290(3) 0.0325(12) Uani 1 1 d D . .
H34A H 0.5245 0.2202 0.5787 0.039 Uiso 1 1 calc R A 1
H34B H 0.5964 0.3038 0.5244 0.039 Uiso 1 1 calc R A 1
C35 C 0.5180(5) 0.1861(5) 0.4659(3) 0.0257(11) Uani 1 1 d . A .
H35A H 0.4479 0.1423 0.4753 0.031 Uiso 1 1 calc R . .
H35B H 0.4978 0.2372 0.4172 0.031 Uiso 1 1 calc R . .
C36 C 0.6450(5) 0.0937(5) 0.4591(3) 0.0257(11) Uani 1 1 d . . .
H36A H 0.6676 0.0452 0.5085 0.031 Uiso 1 1 calc R A .
H36B H 0.7143 0.1373 0.4468 0.031 Uiso 1 1 calc R . .
C37 C 0.6401(5) 0.0073(5) 0.3985(3) 0.0263(11) Uani 1 1 d . A .
H37A H 0.5627 -0.0268 0.4062 0.032 Uiso 1 1 calc R . .
H37B H 0.7178 -0.0612 0.4043 0.032 Uiso 1 1 calc R . .
C38 C 0.6351(5) 0.0704(4) 0.3173(3) 0.0216(10) Uani 1 1 d . . .
H38A H 0.7243 0.0747 0.3027 0.026 Uiso 1 1 calc R A .
H38B H 0.5830 0.1551 0.3174 0.026 Uiso 1 1 calc R . .
O1 O 0.1999(3) 0.1237(3) 0.14769(18) 0.0205(7) Uani 1 1 d . . .
S1 S 0.09698(11) 0.05214(11) 0.14803(7) 0.0220(3) Uani 1 1 d . . .
C39 C 0.1728(5) -0.0895(5) 0.1124(3) 0.0294(12) Uani 1 1 d . . .
H39A H 0.2183 -0.0736 0.0657 0.044 Uiso 1 1 calc R . .
H39B H 0.1065 -0.1337 0.1017 0.044 Uiso 1 1 calc R . .
H39C H 0.2351 -0.1387 0.1502 0.044 Uiso 1 1 calc R . .
C40 C -0.0031(5) 0.1180(5) 0.0665(3) 0.0278(11) Uani 1 1 d . . .
H40A H -0.0443 0.2032 0.0729 0.042 Uiso 1 1 calc R . .
H40B H -0.0703 0.0726 0.0608 0.042 Uiso 1 1 calc R . .
H40C H 0.0504 0.1141 0.0213 0.042 Uiso 1 1 calc R . .
S2 S 0.45500(19) 0.45341(19) 0.27028(10) 0.0547(6) Uani 1 1 d . . .
O2 O 0.3754(3) 0.3637(3) 0.2919(2) 0.0279(8) Uani 1 1 d . . .
C41 C 0.6086(12) 0.4043(11) 0.3019(5) 0.175(7) Uani 1 1 d U . .
H41A H 0.6122 0.4117 0.3564 0.262 Uiso 1 1 calc R . .
H41B H 0.6627 0.4537 0.2755 0.262 Uiso 1 1 calc R . .
H41C H 0.6407 0.3188 0.2924 0.262 Uiso 1 1 calc R . .
C42 C 0.5198(7) 0.4173(7) 0.1806(3) 0.0490(17) Uani 1 1 d . . .
H42A H 0.5627 0.3305 0.1832 0.073 Uiso 1 1 calc R . .
H42B H 0.5831 0.4660 0.1666 0.073 Uiso 1 1 calc R . .
H42C H 0.4495 0.4355 0.1425 0.073 Uiso 1 1 calc R . .

loop_
_atom_site_aniso_label
_atom_site_aniso_U_11
_atom_site_aniso_U_22
_atom_site_aniso_U_33
_atom_site_aniso_U_23
_atom_site_aniso_U_13
_atom_site_aniso_U_12
N7A 0.0499(19) 0.0455(19) 0.0259(13) -0.0056(12) 0.0077(13) -0.0112(14)
N6A 0.0499(19) 0.0455(19) 0.0259(13) -0.0056(12) 0.0077(13) -0.0112(14)
N5A 0.0499(19) 0.0455(19) 0.0259(13) -0.0056(12) 0.0077(13) -0.0112(14)
C32A 0.0499(19) 0.0455(19) 0.0259(13) -0.0056(12) 0.0077(13) -0.0112(14)
C33A 0.0499(19) 0.0455(19) 0.0259(13) -0.0056(12) 0.0077(13) -0.0112(14)
C32B 0.0499(19) 0.0455(19) 0.0259(13) -0.0056(12) 0.0077(13) -0.0112(14)
N6B 0.0499(19) 0.0455(19) 0.0259(13) -0.0056(12) 0.0077(13) -0.0112(14)
N5B 0.0499(19) 0.0455(19) 0.0259(13) -0.0056(12) 0.0077(13) -0.0112(14)
N7B 0.0499(19) 0.0455(19) 0.0259(13) -0.0056(12) 0.0077(13) -0.0112(14)
C33B 0.0499(19) 0.0455(19) 0.0259(13) -0.0056(12) 0.0077(13) -0.0112(14)
N1 0.0175(19) 0.018(2) 0.0162(18) -0.0004(15) 0.0014(15) -0.0014(16)
N2 0.0140(18) 0.019(2) 0.024(2) -0.0015(16) -0.0003(15) -0.0023(16)
N3 0.0177(19) 0.0154(19) 0.021(2) 0.0003(15) 0.0025(15) -0.0042(16)
N4 0.0133(18) 0.022(2) 0.0155(19) 0.0008(15) 0.0008(15) -0.0020(16)
C1 0.014(2) 0.017(2) 0.018(2) -0.0028(17) -0.0002(17) -0.0011(18)
C2 0.018(2) 0.023(3) 0.025(2) 0.0012(19) -0.0002(19) -0.006(2)
C3 0.022(2) 0.016(2) 0.026(2) -0.0015(19) -0.003(2) 0.0001(19)
C4 0.021(2) 0.014(2) 0.023(2) -0.0027(18) -0.0024(19) -0.0018(19)
C5 0.019(2) 0.014(2) 0.027(2) 0.0011(19) 0.0001(19) 0.0074(18)
C6 0.023(3) 0.029(3) 0.030(3) 0.000(2) -0.001(2) 0.007(2)
C7 0.018(2) 0.018(2) 0.021(2) -0.0045(18) 0.0011(18) 0.0027(19)
C8 0.016(2) 0.033(3) 0.029(3) -0.002(2) -0.003(2) 0.001(2)
C9 0.016(2) 0.024(3) 0.033(3) -0.005(2) 0.005(2) -0.003(2)
C10 0.015(2) 0.024(3) 0.024(2) -0.002(2) 0.0071(19) -0.0017(19)
C11 0.018(2) 0.027(3) 0.022(2) 0.001(2) 0.0050(19) -0.004(2)
C12 0.035(3) 0.039(3) 0.018(2) -0.004(2) 0.008(2) -0.006(3)
C13 0.027(3) 0.039(3) 0.036(3) 0.008(3) 0.010(2) -0.010(2)
C14 0.016(2) 0.026(3) 0.018(2) 0.0028(19) 0.0011(18) -0.006(2)
C15 0.027(3) 0.029(3) 0.022(2) 0.001(2) -0.001(2) -0.013(2)
C16 0.026(2) 0.016(2) 0.021(2) 0.0009(18) -0.0031(19) -0.006(2)
C17 0.018(2) 0.016(2) 0.017(2) 0.0015(17) -0.0012(18) -0.0003(18)
C18 0.016(2) 0.018(2) 0.021(2) -0.0010(18) 0.0001(18) -0.0022(18)
C19 0.024(3) 0.023(3) 0.025(3) 0.004(2) 0.001(2) 0.000(2)
C20 0.017(2) 0.018(2) 0.021(2) -0.0024(18) -0.0028(18) 0.0004(18)
C21 0.012(2) 0.030(3) 0.024(2) -0.002(2) -0.0013(18) -0.0014(19)
C22 0.017(2) 0.029(3) 0.020(2) -0.004(2) 0.0035(18) -0.005(2)
C23 0.014(2) 0.015(2) 0.020(2) 0.0026(17) 0.0024(17) 0.0029(17)
C24 0.017(2) 0.021(2) 0.015(2) -0.0001(17) -0.0014(17) -0.0033(19)
C25 0.020(2) 0.027(3) 0.020(2) 0.004(2) 0.0025(19) -0.001(2)
C26 0.020(2) 0.024(3) 0.019(2) -0.0034(19) -0.0025(18) -0.002(2)
C27 0.036(3) 0.017(2) 0.029(3) -0.004(2) 0.002(2) -0.002(2)
C28 0.036(3) 0.029(3) 0.040(3) -0.014(2) 0.005(3) 0.004(2)
C29 0.039(3) 0.034(3) 0.038(3) -0.013(3) 0.006(3) 0.000(3)
C30 0.058(4) 0.052(4) 0.039(4) -0.013(3) -0.006(3) 0.010(3)
C31 0.051(4) 0.042(4) 0.036(3) -0.012(3) 0.001(3) 0.005(3)
C34 0.039(3) 0.029(3) 0.027(3) -0.006(2) -0.008(2) -0.002(2)
C35 0.025(3) 0.032(3) 0.019(2) 0.003(2) -0.002(2) -0.007(2)
C36 0.031(3) 0.024(3) 0.021(2) 0.003(2) -0.006(2) -0.005(2)
C37 0.026(3) 0.027(3) 0.024(2) 0.000(2) -0.008(2) -0.003(2)
C38 0.023(2) 0.023(3) 0.019(2) 0.0024(19) -0.0038(19) -0.009(2)
O1 0.0210(17) 0.0205(17) 0.0217(17) -0.0021(13) 0.0004(13) -0.0081(14)
S1 0.0205(6) 0.0238(7) 0.0232(6) -0.0048(5) 0.0011(5) -0.0073(5)
C39 0.033(3) 0.022(3) 0.033(3) -0.005(2) -0.003(2) -0.005(2)
C40 0.021(3) 0.032(3) 0.030(3) -0.009(2) -0.002(2) -0.004(2)
S2 0.0579(11) 0.0755(13) 0.0462(10) -0.0241(9) 0.0185(8) -0.0403(10)
O2 0.0284(19) 0.0246(19) 0.0309(19) -0.0007(15) 0.0086(15) -0.0074(16)
C41 0.089(8) 0.191(13) 0.247(15) 0.086(11) -0.027(9) -0.080(9)
C42 0.052(4) 0.059(4) 0.043(4) -0.010(3) 0.009(3) -0.024(4)

loop_
_atom_type_symbol
_atom_type_description
_atom_type_scat_dispersion_real
_atom_type_scat_dispersion_imag
_atom_type_scat_source
C C 0.0033 0.0016 'International Tables Vol C Tables 4.2.6.8 and 6.1.1.4'
H H 0.0000 0.0000 'International Tables Vol C Tables 4.2.6.8 and 6.1.1.4'
N N 0.0061 0.0033 'International Tables Vol C Tables 4.2.6.8 and 6.1.1.4'
S S 0.1246 0.1234 'International Tables Vol C Tables 4.2.6.8 and 6.1.1.4'
O O 0.0106 0.0060 'International Tables Vol C Tables 4.2.6.8 and 6.1.1.4'

loop_
_geom_angle_atom_site_label_1
_geom_angle_atom_site_label_2
_geom_angle_atom_site_label_3
_geom_angle
_geom_angle_site_symmetry_1
_geom_angle_site_symmetry_3
_geom_angle_publ_flag
C33A N7A N6A 108.0 . . ?
C33A N7A C34 132.6(8) . . ?
N6A N7A C34 119.0(7) . . ?
N5A N6A N7A 108.0 . . ?
N6A N5A C32A 108.0 . . ?
C31 C32A C33A 130.2(8) . . ?
C31 C32A N5A 121.8(8) . . ?
C33A C32A N5A 108.0 . . ?
C32A C33A N7A 108.0 . . ?
C34 C32B N6B 122.0(5) . . ?
C34 C32B C33B 129.8(5) . . ?
N6B C32B C33B 108.0 . . ?
N5B N6B C32B 108.0 . . ?
N7B N5B N6B 108.0 . . ?
C33B N7B N5B 108.0 . . ?
C33B N7B C31 130.3(5) . . ?
N5B N7B C31 121.5(5) . . ?
N7B C33B C32B 108.0 . . ?
C1 N1 C4 110.9(4) . . ?
C10 N2 C7 111.1(4) . . ?
C14 N3 C17 111.4(4) . . ?
C23 N4 C20 110.9(4) . . ?
N1 C1 C2 106.3(4) . . ?
N1 C1 C24 123.2(4) . . ?
C2 C1 C24 130.4(4) . . ?
C1 C2 C3 108.2(4) . . ?
C4 C3 C2 107.6(4) . . ?
N1 C4 C3 106.9(4) . . ?
N1 C4 C5 123.7(4) . . ?
C3 C4 C5 129.1(4) . . ?
C7 C5 C4 112.3(4) . . ?
C7 C5 C6 110.0(4) . . ?
C4 C5 C6 107.4(4) . . ?
C7 C5 C27 108.8(4) . . ?
C4 C5 C27 108.9(4) . . ?
C6 C5 C27 109.4(4) . . ?
C8 C7 N2 106.5(4) . . ?
C8 C7 C5 131.0(4) . . ?
N2 C7 C5 122.0(4) . . ?
C7 C8 C9 108.1(4) . . ?
C10 C9 C8 108.2(4) . . ?
N2 C10 C9 106.2(4) . . ?
N2 C10 C11 122.6(4) . . ?
C9 C10 C11 131.2(4) . . ?
C14 C11 C10 110.8(4) . . ?
C14 C11 C13 109.2(4) . . ?
C10 C11 C13 108.5(4) . . ?
C14 C11 C12 110.3(4) . . ?
C10 C11 C12 109.6(4) . . ?
C13 C11 C12 108.5(4) . . ?
C15 C14 N3 106.1(4) . . ?
C15 C14 C11 130.8(4) . . ?
N3 C14 C11 123.1(4) . . ?
C14 C15 C16 108.3(4) . . ?
C17 C16 C15 108.0(4) . . ?
C16 C17 N3 106.1(4) . . ?
C16 C17 C18 131.1(4) . . ?
N3 C17 C18 122.6(4) . . ?
C17 C18 C20 112.0(4) . . ?
C17 C18 C19 109.1(4) . . ?
C20 C18 C19 108.0(4) . . ?
C17 C18 C38 108.9(4) . . ?
C20 C18 C38 108.3(4) . . ?
C19 C18 C38 110.4(4) . . ?
C21 C20 N4 107.3(4) . . ?
C21 C20 C18 128.7(4) . . ?
N4 C20 C18 124.0(4) . . ?
C20 C21 C22 107.4(4) . . ?
C23 C22 C21 108.0(4) . . ?
N4 C23 C22 106.4(4) . . ?
N4 C23 C24 123.3(4) . . ?
C22 C23 C24 130.2(4) . . ?
C1 C24 C23 109.7(4) . . ?
C1 C24 C25 108.9(4) . . ?
C23 C24 C25 109.2(4) . . ?
C1 C24 C26 112.2(4) . . ?
C23 C24 C26 109.7(4) . . ?
C25 C24 C26 107.1(4) . . ?
C28 C27 C5 115.1(4) . . ?
C29 C28 C27 114.7(5) . . ?
C30 C29 C28 109.3(5) . . ?
C31 C30 C29 115.3(6) . . ?
C32A C31 N7B 4.2(7) . . ?
C32A C31 C30 112.4(7) . . ?
N7B C31 C30 110.3(6) . . ?
C32B C34 N7A 2.8(7) . . ?
C32B C34 C35 110.8(5) . . ?
N7A C34 C35 110.8(6) . . ?
C36 C35 C34 113.6(4) . . ?
C35 C36 C37 113.0(4) . . ?
C36 C37 C38 112.9(4) . . ?
C37 C38 C18 115.2(4) . . ?
O1 S1 C39 105.6(2) . . ?
O1 S1 C40 104.3(2) . . ?
C39 S1 C40 97.7(3) . . ?
O2 S2 C41 112.1(4) . . ?
O2 S2 C42 105.7(3) . . ?
C41 S2 C42 85.0(4) . . ?

loop_
_geom_bond_atom_site_label_1
_geom_bond_atom_site_label_2
_geom_bond_distance
_geom_bond_site_symmetry_2
_geom_bond_publ_flag
N7A C33A 1.4200 . ?
N7A N6A 1.4200 . ?
N7A C34 1.429(9) . ?
N6A N5A 1.4200 . ?
N5A C32A 1.4200 . ?
C32A C31 1.390(10) . ?
C32A C33A 1.4200 . ?
C32B C34 1.401(7) . ?
C32B N6B 1.4200 . ?
C32B C33B 1.4200 . ?
N6B N5B 1.4200 . ?
N5B N7B 1.4200 . ?
N7B C33B 1.4200 . ?
N7B C31 1.435(7) . ?
N1 C1 1.381(6) . ?
N1 C4 1.372(6) . ?
N2 C10 1.377(6) . ?
N2 C7 1.381(6) . ?
N3 C14 1.383(6) . ?
N3 C17 1.386(6) . ?
N4 C23 1.372(6) . ?
N4 C20 1.372(6) . ?
C1 C2 1.377(7) . ?
C1 C24 1.521(6) . ?
C2 C3 1.419(7) . ?
C3 C4 1.377(7) . ?
C4 C5 1.527(7) . ?
C5 C7 1.495(7) . ?
C5 C6 1.542(7) . ?
C5 C27 1.538(7) . ?
C7 C8 1.371(7) . ?
C8 C9 1.419(7) . ?
C9 C10 1.378(7) . ?
C10 C11 1.511(7) . ?
C11 C14 1.507(7) . ?
C11 C13 1.537(6) . ?
C11 C12 1.542(7) . ?
C14 C15 1.373(7) . ?
C15 C16 1.431(7) . ?
C16 C17 1.375(6) . ?
C17 C18 1.507(6) . ?
C18 C20 1.524(6) . ?
C18 C19 1.536(7) . ?
C18 C38 1.551(7) . ?
C20 C21 1.370(6) . ?
C21 C22 1.424(7) . ?
C22 C23 1.380(6) . ?
C23 C24 1.528(6) . ?
C24 C25 1.538(6) . ?
C24 C26 1.542(6) . ?
C27 C28 1.535(7) . ?
C28 C29 1.527(8) . ?
C29 C30 1.514(9) . ?
C30 C31 1.495(9) . ?
C34 C35 1.527(7) . ?
C35 C36 1.513(7) . ?
C36 C37 1.527(7) . ?
C37 C38 1.543(7) . ?
O1 S1 1.502(3) . ?
S1 C39 1.791(5) . ?
S1 C40 1.794(5) . ?
S2 O2 1.488(4) . ?
S2 C41 1.674(12) . ?
S2 C42 1.775(6) . ?

loop_
_geom_hbond_atom_site_label_D
_geom_hbond_atom_site_label_H
_geom_hbond_atom_site_label_A
_geom_hbond_distance_DH
_geom_hbond_distance_HA
_geom_hbond_distance_DA
_geom_hbond_angle_DHA
_geom_hbond_site_symmetry_A
N1 H901 O1 0.88 2.05 2.914(5) 167.0 .
N2 H902 O2 0.88 2.16 3.043(5) 175.4 .
N3 H903 O2 0.88 2.17 3.046(5) 171.9 .
N4 H904 O1 0.88 2.06 2.927(5) 167.1 .
